data_1570723
loop_
_publ_author_name
'Simura, R.'
'Yatsu, Y.'
'Sakai, N.'
'Yamane, H.'
'Ogino, H.'

_publ_section_title
;
 Crystal structure of Ca5(Sc0.4Ti0.6)4Fe2As2O11
;
_journal_name_full 'Journal of the Ceramic Society of Japan'
_journal_page_first 34
_journal_page_last 37
_journal_paper_doi 10.2109/jcersj2.23163
_journal_volume 132
_journal_year 2024
_chemical_formula_sum 'As2 Ca5 Fe2.38 O11 Sc1.62 Ti2.4'
_chemical_name_common Ca5(Sc0.4Ti0.6)4Fe2As2O11
_space_group_IT_number 139
_space_group_name_Hall '-I 4 2'
_space_group_name_H-M_alt 'I 4/m m m'
_cell_angle_alpha 90.000000
_cell_angle_beta 90.000000
_cell_angle_gamma 90.000000
_cell_formula_units_Z 2
_cell_length_a 3.8964(1)
_cell_length_b 3.8964(1)
_cell_length_c 41.2890(12)
_cell_volume 626.85(3)
_diffrn_ambient_pressure 100
_diffrn_ambient_temperature 298
_cod_data_source_file Ca5Sc0.4Ti0.64Fe2As2O11.cif
_cod_data_source_block Ca5(Sc0.4Ti0.6)4Fe2As2O11
_cod_original_cell_volume 626.846844
_cod_original_formula_sum 'Ca5 Sc1.62 Ti2.4 Fe2.38 As2 O11'
_cod_database_code 1570723

loop_
_space_group_symop_id
_space_group_symop_operation_xyz
1 x,y,z
2 -x,-y,-z
3 -x,-y,z
4 x,y,-z
5 -y,x,z
6 y,-x,-z
7 y,-x,z
8 -y,x,-z
9 -x,y,-z
10 x,-y,z
11 x,-y,-z
12 -x,y,z
13 y,x,-z
14 -y,-x,z
15 -y,-x,-z
16 y,x,z
17 x+1/2,y+1/2,z+1/2
18 -x+1/2,-y+1/2,-z+1/2
19 -x+1/2,-y+1/2,z+1/2
20 x+1/2,y+1/2,-z+1/2
21 -y+1/2,x+1/2,z+1/2
22 y+1/2,-x+1/2,-z+1/2
23 y+1/2,-x+1/2,z+1/2
24 -y+1/2,x+1/2,-z+1/2
25 -x+1/2,y+1/2,-z+1/2
26 x+1/2,-y+1/2,z+1/2
27 x+1/2,-y+1/2,-z+1/2
28 -x+1/2,y+1/2,z+1/2
29 y+1/2,x+1/2,-z+1/2
30 -y+1/2,-x+1/2,z+1/2
31 -y+1/2,-x+1/2,-z+1/2
32 y+1/2,x+1/2,z+1/2

loop_
_atom_site_label
_atom_site_occupancy
_atom_site_fract_x
_atom_site_fract_y
_atom_site_fract_z
_atom_site_adp_type
_atom_site_U_iso_or_equiv
_atom_site_type_symbol
As1 1.0 0.000000 0.000000 0.21532(2) Uiso 0.00710(16) As
Fe1 1.0 0.000000 0.500000 0.250000 Uiso 0.0067(2) Fe
Sc1 0.41(10) 0.000000 0.000000 0.04588(3) Uiso 0.0055(3) Sc
Ti1 0.59(10) 0.000000 0.000000 0.04588(3) Uiso 0.0055(3) Ti
Sc2 0.41(10) 0.000000 0.000000 0.13908(3) Uiso 0.0058(3) Sc
Ti2 0.59(10) 0.000000 0.000000 0.13908(3) Uiso 0.0058(3) Ti
Ca1 1.0 0.000000 0.000000 0.31790(3) Uiso 0.0090(2) Ca
Ca2 1.0 0.000000 0.000000 0.40931(4) Uiso 0.0242(4) Ca
Ca3 1.0 0.000000 0.000000 0.500000 Uiso 0.0300(6) Ca
O1A 0.25 0.000000 0.417(2) 0.55998(18) Uiso 0.0090(13) O
O1B 0.25 0.000000 0.428(2) 0.44457(18) Uiso 0.0090(13) O
O2 1.0 0.000000 0.500000 0.14557(11) Uiso 0.0284(10) O
O3 0.25 0.0755(13) 0.0755(13) 0.09455(16) Uiso 0.0121(19) O
O4 0.25 0.085(2) 0.085(2) 0.000000 Uiso 0.011(3) O
